data_1502458
loop_
_publ_author_name
'Sladojevich, Filippo'
'Michaelides, Iacovos N.'
'Benjamin, Darses'
'Ward, John W.'
'Dixon, Darren J.'

_publ_section_title
;
 Expedient Route to the functionalized calyciphylline A-type skeleton via
 a Michael addition-RCM strategy.
;
_journal_issue 19
_journal_name_full 'Organic letters'
_journal_page_first 5132
_journal_page_last 5135
_journal_paper_doi 10.1021/ol202000w
_journal_volume 13
_journal_year 2011
_chemical_formula_moiety 'C23 H27 N1 O2'
_chemical_formula_sum 'C23 H27 N O2'
_chemical_formula_weight 349.47
_chemical_melting_point ?
_space_group_IT_number 61
_symmetry_cell_setting orthorhombic
_symmetry_space_group_name_Hall '-P 2ac 2ab'
_symmetry_space_group_name_H-M 'P b c a'
_atom_sites_solution_hydrogens geom
_atom_sites_solution_primary direct
_audit_creation_date 11-07-13
_audit_creation_method CRYSTALS_ver_14.11
_cell_angle_alpha 90
_cell_angle_beta 90
_cell_angle_gamma 90
_cell_formula_units_Z 8
_cell_length_a 9.23960(10)
_cell_length_b 14.8406(2)
_cell_length_c 27.0972(3)
_cell_measurement_reflns_used 4714
_cell_measurement_temperature 150
_cell_measurement_theta_max 27
_cell_measurement_theta_min 5
_cell_volume 3715.60(8)
_computing_cell_refinement 'DENZO/SCALEPACK (Otwinowski & Minor, 1997)'
_computing_data_collection 'COLLECT (Nonius, 2001).'
_computing_data_reduction 'DENZO/SCALEPACK (Otwinowski & Minor, 1997)'
_computing_molecular_graphics 'CAMERON (Watkin et al., 1996)'
_computing_publication_material 'CRYSTALS (Betteridge et al., 2003)'
_computing_structure_refinement 'CRYSTALS (Betteridge et al., 2003)'
_computing_structure_solution 'SIR92 (Altomare et al., 1994)'
_diffrn_ambient_temperature 150
_diffrn_measured_fraction_theta_full 0.993
_diffrn_measured_fraction_theta_max 0.993
_diffrn_measurement_device Area
_diffrn_measurement_device_type 'Nonius KappaCCD'
_diffrn_measurement_method \w
_diffrn_radiation_monochromator graphite
_diffrn_radiation_type 'Mo K\a'
_diffrn_radiation_wavelength 0.71073
_diffrn_reflns_av_R_equivalents 0.032
_diffrn_reflns_limit_h_max 11
_diffrn_reflns_limit_h_min -11
_diffrn_reflns_limit_k_max 19
_diffrn_reflns_limit_k_min -19
_diffrn_reflns_limit_l_max 35
_diffrn_reflns_limit_l_min -35
_diffrn_reflns_number 59945
_diffrn_reflns_theta_full 26.923
_diffrn_reflns_theta_max 27.473
_diffrn_reflns_theta_min 5.144
_diffrn_standards_number 0
_exptl_absorpt_coefficient_mu 0.079
_exptl_absorpt_correction_T_max 0.99
_exptl_absorpt_correction_T_min 0.95
_exptl_absorpt_correction_type multi-scan
_exptl_absorpt_process_details 'DENZO/SCALEPACK (Otwinowski & Minor, 1997)'
_exptl_crystal_colour colourless
_exptl_crystal_density_diffrn 1.249
_exptl_crystal_density_method 'not measured'
_exptl_crystal_description block
_exptl_crystal_F_000 1504
_exptl_crystal_size_max 0.200
_exptl_crystal_size_mid 0.180
_exptl_crystal_size_min 0.140
_refine_diff_density_max 0.39
_refine_diff_density_min -0.38
_refine_ls_extinction_method None
_refine_ls_goodness_of_fit_ref 0.9789
_refine_ls_hydrogen_treatment none
_refine_ls_matrix_type full
_refine_ls_number_parameters 235
_refine_ls_number_reflns 4216
_refine_ls_number_restraints 0
_refine_ls_R_factor_all 0.0764
_refine_ls_R_factor_gt 0.0446
_refine_ls_shift/su_max 0.0003280
_refine_ls_shift/su_mean 0.0000759
_refine_ls_structure_factor_coef Fsqd
_refine_ls_weighting_details
;
 Method, part 1, Chebychev polynomial, (Watkin, 1994, Prince, 1982) 
 [weight] = 1.0/[A~0~*T~0~(x)+A~1~*T~1~(x) ... +A~n-1~]*T~n-1~(x)] 
 where A~i~ are the Chebychev coefficients listed below and x= Fcalc/Fmax 
 Method = Robust Weighting (Prince, 1982) 
 W = [weight] * [1-(deltaF/6*sigmaF)^2^]^2^ 
 A~i~ are: 
 17.7 26.9 13.2 3.39 
;
_refine_ls_weighting_scheme calc
_refine_ls_wR_factor_all 0.1409
_refine_ls_wR_factor_gt 0.1044
_refine_ls_wR_factor_ref 0.1409
_reflns_limit_h_max 11
_reflns_limit_h_min 0
_reflns_limit_k_max 19
_reflns_limit_k_min 0
_reflns_limit_l_max 35
_reflns_limit_l_min 0
_reflns_number_gt 2854
_reflns_number_total 4216
_reflns_threshold_expression I>2.0\s(I)
_oxford_diffrn_Wilson_B_factor 2.47
_oxford_diffrn_Wilson_scale 14.10
_oxford_refine_ls_r_factor_ref 0.0764
_oxford_refine_ls_scale 0.2681(3)
_oxford_reflns_number_all 4216
_oxford_reflns_threshold_expression_ref I>-3.0\s(I)
_oxford_structure_analysis_title 004djd11
_cod_data_source_file ol202000w_si_002.cif
_cod_data_source_block 25
_cod_depositor_comments
;
The following automatic conversions were performed:

'_chemical_melting_point' value 'not measured' was changed to '?' -
the value is undefined or not given.

'_symmetry_cell_setting' value
'Orthorhombic' changed to 'orthorhombic' according to
/home/saulius/struct/CIF-dictionaries/cif_core.dic dictionary named
'cif_core.dic' version 2.4.1 from 2010-06-29.

Automatic conversion script
Id: cif_fix_values 1715 2011-07-08 13:25:40Z adriana 
;
_cod_original_sg_symbol_H-M 'P b c a '
_cod_original_formula_sum 'C23 H27 N1 O2'
_cod_database_code 1502458

loop_
_symmetry_equiv_pos_as_xyz
x,y,z
-x,-y,-z
-x+1/2,y+1/2,z
x+1/2,-y+1/2,-z
x,-y+1/2,z+1/2
-x,y+1/2,-z+1/2
-x+1/2,-y,z+1/2
x+1/2,y,-z+1/2

loop_
_atom_site_label
_atom_site_type_symbol
_atom_site_fract_x
_atom_site_fract_y
_atom_site_fract_z
_atom_site_U_iso_or_equiv
_atom_site_occupancy
_atom_site_adp_type
_atom_site_refinement_flags_posn
O1 O 0.08775(16) 0.67833(9) 0.26496(5) 0.0323 1.0000 Uani .
C2 C 0.0875(2) 0.65085(11) 0.30767(7) 0.0243 1.0000 Uani .
N3 N -0.03104(16) 0.62523(10) 0.33308(5) 0.0243 1.0000 Uani .
C4 C -0.1746(2) 0.62174(12) 0.31107(7) 0.0276 1.0000 Uani .
C5 C -0.2354(2) 0.52744(12) 0.30748(6) 0.0242 1.0000 Uani .
C6 C -0.1506(2) 0.45611(13) 0.29133(7) 0.0296 1.0000 Uani .
C7 C -0.2095(2) 0.37076(14) 0.28477(8) 0.0349 1.0000 Uani .
C8 C -0.3545(2) 0.35653(13) 0.29449(8) 0.0335 1.0000 Uani .
C9 C -0.4396(2) 0.42645(14) 0.31131(7) 0.0326 1.0000 Uani .
C10 C -0.3808(2) 0.51169(13) 0.31777(7) 0.0287 1.0000 Uani .
C11 C -0.00476(19) 0.59742(13) 0.38408(7) 0.0263 1.0000 Uani .
C12 C 0.16448(19) 0.58983(12) 0.38674(6) 0.0238 1.0000 Uani .
C13 C 0.22003(19) 0.64213(12) 0.34062(7) 0.0249 1.0000 Uani .
C14 C 0.2940(2) 0.73461(13) 0.34527(7) 0.0323 1.0000 Uani .
C15 C 0.4382(2) 0.73484(15) 0.37052(8) 0.0376 1.0000 Uani .
C16 C 0.4771(2) 0.68784(15) 0.40963(8) 0.0380 1.0000 Uani .
C17 C 0.3907(2) 0.62264(14) 0.44019(8) 0.0334 1.0000 Uani .
C18 C 0.22410(19) 0.62432(12) 0.43716(7) 0.0256 1.0000 Uani .
C19 C 0.1690(2) 0.71964(13) 0.44868(7) 0.0290 1.0000 Uani .
O20 O 0.24251(17) 0.77320(10) 0.47129(5) 0.0380 1.0000 Uani .
C21 C 0.0169(2) 0.74332(15) 0.43231(8) 0.0366 1.0000 Uani .
C22 C -0.0756(2) 0.66170(16) 0.42090(8) 0.0361 1.0000 Uani .
C23 C 0.1687(2) 0.55988(15) 0.47941(7) 0.0332 1.0000 Uani .
C24 C 0.1611(3) 0.60136(17) 0.52972(8) 0.0416 1.0000 Uani .
C25 C 0.2437(3) 0.5795(2) 0.56703(8) 0.0542 1.0000 Uani .
C26 C 0.2022(2) 0.48941(13) 0.37837(8) 0.0330 1.0000 Uani .
H41 H -0.2395 0.6613 0.3284 0.0245 1.0000 Uiso R
H42 H -0.1638 0.6444 0.2756 0.0235 1.0000 Uiso R
H61 H -0.0513 0.4657 0.2855 0.0289 1.0000 Uiso R
H71 H -0.1467 0.3232 0.2766 0.0367 1.0000 Uiso R
H81 H -0.3986 0.2989 0.2904 0.0347 1.0000 Uiso R
H91 H -0.5400 0.4140 0.3183 0.0295 1.0000 Uiso R
H101 H -0.4367 0.5590 0.3307 0.0271 1.0000 Uiso R
H111 H -0.0492 0.5382 0.3859 0.0236 1.0000 Uiso R
H131 H 0.2900 0.6019 0.3231 0.0232 1.0000 Uiso R
H141 H 0.2322 0.7699 0.3636 0.0343 1.0000 Uiso R
H142 H 0.3022 0.7623 0.3122 0.0343 1.0000 Uiso R
H151 H 0.5035 0.7750 0.3556 0.0378 1.0000 Uiso R
H161 H 0.5739 0.6950 0.4197 0.0382 1.0000 Uiso R
H171 H 0.4194 0.6283 0.4766 0.0294 1.0000 Uiso R
H172 H 0.4210 0.5615 0.4287 0.0283 1.0000 Uiso R
H212 H -0.0261 0.7814 0.4601 0.0346 1.0000 Uiso R
H211 H 0.0261 0.7786 0.4034 0.0340 1.0000 Uiso R
H222 H -0.0986 0.6273 0.4491 0.0372 1.0000 Uiso R
H221 H -0.1683 0.6790 0.4058 0.0343 1.0000 Uiso R
H231 H 0.2431 0.5084 0.4842 0.0341 1.0000 Uiso R
H232 H 0.0721 0.5317 0.4704 0.0344 1.0000 Uiso R
H241 H 0.0895 0.6452 0.5365 0.0428 1.0000 Uiso R
H251 H 0.2362 0.6048 0.5980 0.0583 1.0000 Uiso R
H252 H 0.3123 0.5343 0.5634 0.0556 1.0000 Uiso R
H262 H 0.3073 0.4875 0.3760 0.0389 1.0000 Uiso R
H261 H 0.1659 0.4552 0.4061 0.0373 1.0000 Uiso R
H263 H 0.1663 0.4666 0.3443 0.0383 1.0000 Uiso R

loop_
_atom_site_aniso_label
_atom_site_aniso_U_11
_atom_site_aniso_U_22
_atom_site_aniso_U_33
_atom_site_aniso_U_23
_atom_site_aniso_U_13
_atom_site_aniso_U_12
O1 0.0398(8) 0.0320(7) 0.0251(7) 0.0027(5) 0.0032(6) 0.0003(6)
C2 0.0296(9) 0.0195(8) 0.0240(8) -0.0028(7) 0.0034(7) 0.0002(7)
N3 0.0238(7) 0.0269(7) 0.0222(7) -0.0002(6) -0.0015(6) -0.0034(6)
C4 0.0272(9) 0.0241(9) 0.0314(9) -0.0011(7) -0.0062(8) -0.0006(7)
C5 0.0272(9) 0.0234(8) 0.0218(8) -0.0011(7) -0.0043(7) -0.0011(7)
C6 0.0255(9) 0.0315(10) 0.0317(9) -0.0074(8) -0.0006(8) 0.0013(8)
C7 0.0376(11) 0.0290(10) 0.0380(11) -0.0088(8) -0.0059(9) 0.0070(9)
C8 0.0414(11) 0.0232(9) 0.0360(10) -0.0005(8) -0.0076(9) -0.0037(8)
C9 0.0282(10) 0.0335(10) 0.0363(10) -0.0012(8) 0.0003(8) -0.0064(8)
C10 0.0285(9) 0.0266(9) 0.0311(9) -0.0045(8) -0.0019(7) 0.0018(7)
C11 0.0236(9) 0.0313(9) 0.0239(8) 0.0005(7) 0.0006(7) -0.0048(7)
C12 0.0237(9) 0.0243(8) 0.0235(8) -0.0019(7) 0.0007(7) -0.0027(7)
C13 0.0251(9) 0.0254(9) 0.0241(8) -0.0026(7) 0.0048(7) -0.0022(7)
C14 0.0342(10) 0.0311(10) 0.0317(10) -0.0024(8) 0.0056(8) -0.0085(8)
C15 0.0305(10) 0.0398(11) 0.0425(12) -0.0071(9) 0.0074(9) -0.0131(9)
C16 0.0217(10) 0.0450(12) 0.0474(12) -0.0117(10) 0.0017(9) -0.0059(9)
C17 0.0264(10) 0.0373(11) 0.0366(11) -0.0062(9) -0.0048(8) 0.0003(8)
C18 0.0231(9) 0.0283(9) 0.0253(9) -0.0014(7) -0.0002(7) -0.0023(7)
C19 0.0299(10) 0.0336(10) 0.0234(8) -0.0037(7) 0.0029(7) -0.0018(8)
O20 0.0412(8) 0.0376(8) 0.0353(7) -0.0120(6) -0.0020(7) -0.0051(7)
C21 0.0329(10) 0.0415(11) 0.0352(10) -0.0126(9) 0.0014(8) 0.0077(9)
C22 0.0245(10) 0.0545(13) 0.0293(10) -0.0083(9) 0.0046(8) 0.0001(9)
C23 0.0350(11) 0.0380(11) 0.0265(9) 0.0036(8) -0.0041(8) -0.0068(9)
C24 0.0494(13) 0.0469(13) 0.0286(10) 0.0026(9) 0.0018(9) -0.0123(11)
C25 0.0629(16) 0.0696(17) 0.0301(11) 0.0079(11) -0.0095(11) -0.0258(14)
C26 0.0376(10) 0.0278(10) 0.0335(10) -0.0028(8) -0.0030(8) 0.0006(8)

loop_
_atom_type_symbol
_atom_type_scat_dispersion_real
_atom_type_scat_dispersion_imag
_atom_type_scat_Cromer_Mann_a1
_atom_type_scat_Cromer_Mann_b1
_atom_type_scat_Cromer_Mann_a2
_atom_type_scat_Cromer_Mann_b2
_atom_type_scat_Cromer_Mann_a3
_atom_type_scat_Cromer_Mann_b3
_atom_type_scat_Cromer_Mann_a4
_atom_type_scat_Cromer_Mann_b4
_atom_type_scat_Cromer_Mann_c
_atom_type_scat_source
C 0.0033 0.0016 2.3100 20.8439 1.0200 10.2075 1.5886 0.5687 0.8650 51.6512 0.2156 'International Tables Vol C 4.2.6.8 and 6.1.1.4'
H 0.0000 0.0000 0.4930 10.5109 0.3229 26.1257 0.1402 3.1424 0.0408 57.7998 0.0030 'International Tables Vol C 4.2.6.8 and 6.1.1.4'
N 0.0061 0.0033 12.2126 0.0057 3.1322 9.8933 2.0125 28.9975 1.1663 0.5826 -11.5290 'International Tables Vol C 4.2.6.8 and 6.1.1.4'
O 0.0106 0.0060 3.0485 13.2771 2.2868 5.7011 1.5463 0.3239 0.8670 32.9089 0.2508 'International Tables Vol C 4.2.6.8 and 6.1.1.4'

loop_
_geom_angle_atom_site_label_1
_geom_angle_atom_site_label_2
_geom_angle_atom_site_label_3
_geom_angle
_geom_angle_publ_flag
O1 C2 N3 125.24(18) yes
O1 C2 C13 125.48(17) yes
N3 C2 C13 109.27(15) yes
C2 N3 C4 122.76(15) yes
C2 N3 C11 115.30(15) yes
C4 N3 C11 121.89(15) yes
N3 C4 C5 113.45(15) yes
N3 C4 H41 110.2 no
C5 C4 H41 111.4 no
N3 C4 H42 106.5 no
C5 C4 H42 106.3 no
H41 C4 H42 108.6 no
C4 C5 C6 121.15(17) yes
C4 C5 C10 120.07(17) yes
C6 C5 C10 118.68(17) yes
C5 C6 C7 120.95(19) yes
C5 C6 H61 119.2 no
C7 C6 H61 119.8 no
C6 C7 C8 119.65(19) yes
C6 C7 H71 118.2 no
C8 C7 H71 121.9 no
C7 C8 C9 120.06(19) yes
C7 C8 H81 122.0 no
C9 C8 H81 117.9 no
C8 C9 C10 120.26(19) yes
C8 C9 H91 118.0 no
C10 C9 H91 121.7 no
C5 C10 C9 120.38(18) yes
C5 C10 H101 118.6 no
C9 C10 H101 120.9 no
N3 C11 C12 103.23(14) yes
N3 C11 C22 111.69(16) yes
C12 C11 C22 116.23(15) yes
N3 C11 H111 103.4 no
C12 C11 H111 110.7 no
C22 C11 H111 110.6 no
C11 C12 C13 104.81(14) yes
C11 C12 C18 111.63(15) yes
C13 C12 C18 115.02(15) yes
C11 C12 C26 106.67(15) yes
C13 C12 C26 106.74(15) yes
C18 C12 C26 111.40(15) yes
C12 C13 C2 104.36(14) yes
C12 C13 C14 121.67(16) yes
C2 C13 C14 109.26(15) yes
C12 C13 H131 107.3 no
C2 C13 H131 107.0 no
C14 C13 H131 106.5 no
C13 C14 C15 115.76(17) yes
C13 C14 H141 106.1 no
C15 C14 H141 107.7 no
C13 C14 H142 109.4 no
C15 C14 H142 110.1 no
H141 C14 H142 107.4 no
C14 C15 C16 127.47(19) yes
C14 C15 H151 112.1 no
C16 C15 H151 120.4 no
C15 C16 C17 129.69(19) yes
C15 C16 H161 115.6 no
C17 C16 H161 114.7 no
C16 C17 C18 119.37(18) yes
C16 C17 H171 109.8 no
C18 C17 H171 108.0 no
C16 C17 H172 105.3 no
C18 C17 H172 106.1 no
H171 C17 H172 107.5 no
C17 C18 C12 113.20(15) yes
C17 C18 C19 109.59(16) yes
C12 C18 C19 111.30(15) yes
C17 C18 C23 105.99(16) yes
C12 C18 C23 108.81(15) yes
C19 C18 C23 107.66(15) yes
C18 C19 O20 121.40(18) yes
C18 C19 C21 117.51(16) yes
O20 C19 C21 121.06(18) yes
C19 C21 C22 113.44(18) yes
C19 C21 H212 105.8 no
C22 C21 H212 111.9 no
C19 C21 H211 106.7 no
C22 C21 H211 109.0 no
H212 C21 H211 109.9 no
C11 C22 C21 113.00(16) yes
C11 C22 H222 106.7 no
C21 C22 H222 113.3 no
C11 C22 H221 105.4 no
C21 C22 H221 111.6 no
H222 C22 H221 106.4 no
C18 C23 C24 115.27(17) yes
C18 C23 H231 108.8 no
C24 C23 H231 102.7 no
C18 C23 H232 111.1 no
C24 C23 H232 110.3 no
H231 C23 H232 108.1 no
C23 C24 C25 125.0(3) yes
C23 C24 H241 119.5 no
C25 C24 H241 115.4 no
C24 C25 H251 123.9 no
C24 C25 H252 119.8 no
H251 C25 H252 116.3 no
C12 C26 H262 105.2 no
C12 C26 H261 108.3 no
H262 C26 H261 112.5 no
C12 C26 H263 111.9 no
H262 C26 H263 104.6 no
H261 C26 H263 114.2 no

loop_
_geom_bond_atom_site_label_1
_geom_bond_atom_site_label_2
_geom_bond_distance
_geom_bond_publ_flag
O1 C2 1.227(2) yes
C2 N3 1.348(2) yes
C2 C13 1.521(3) yes
N3 C4 1.456(2) yes
N3 C11 1.463(2) yes
C4 C5 1.511(2) yes
C4 H41 0.962 no
C4 H42 1.022 no
C5 C6 1.388(3) yes
C5 C10 1.392(3) yes
C6 C7 1.390(3) yes
C6 H61 0.941 no
C7 C8 1.381(3) yes
C7 H71 0.941 no
C8 C9 1.380(3) yes
C8 H81 0.954 no
C9 C10 1.388(3) yes
C9 H91 0.964 no
C10 H101 0.940 no
C11 C12 1.569(3) yes
C11 C22 1.528(3) yes
C11 H111 0.972 no
C12 C13 1.558(2) yes
C12 C18 1.559(2) yes
C12 C26 1.547(3) yes
C13 C14 1.538(3) yes
C13 H131 1.000 no
C14 C15 1.498(3) yes
C14 H141 0.920 no
C14 H142 0.988 no
C15 C16 1.318(3) yes
C15 H151 0.939 no
C16 C17 1.503(3) yes
C16 H161 0.941 no
C17 C18 1.542(3) yes
C17 H171 1.025 no
C17 H172 0.999 no
C18 C19 1.536(3) yes
C18 C23 1.577(3) yes
C19 O20 1.212(2) yes
C19 C21 1.515(3) yes
C21 C22 1.514(3) yes
C21 H212 1.023 no
C21 H211 0.945 no
C22 H222 0.942 no
C22 H221 0.983 no
C23 C24 1.498(3) yes
C23 H231 1.035 no
C23 H232 1.016 no
C24 C25 1.308(3) yes
C24 H241 0.946 no
C25 H251 0.921 no
C25 H252 0.927 no
C26 H262 0.973 no
C26 H261 0.967 no
C26 H263 1.039 no

loop_
_geom_hbond_atom_site_label_D
_geom_hbond_atom_site_label_H
_geom_hbond_atom_site_label_A
_geom_hbond_site_symmetry_A
_geom_hbond_angle_DHA
_geom_hbond_distance_DH
_geom_hbond_distance_HA
_geom_hbond_distance_DA
_geom_hbond_publ_flag
C7 H71 O1 6_545 153 0.94 2.49 3.352(3) yes
C8 H81 O1 3_445 160 0.95 2.59 3.504(3) yes
